data_2012782
loop_
_publ_author_name
'Lyakhov, Alexander S.'
'Gaponik, Pavel N.'
'Grigoriev, Yuri V.'
'Ivashkevich, Ludmila S.'

_publ_section_title
;
 Bis(5-phenyltetrazol-2-yl)methane
;
_journal_issue 7
_journal_name_full 'Acta Crystallographica Section C'
_journal_page_first o381
_journal_page_last o383
_journal_paper_doi 10.1107/S0108270102008466
_journal_volume 58
_journal_year 2002
_chemical_formula_moiety 'C15 H12 N8'
_chemical_formula_sum 'C15 H12 N8'
_chemical_formula_weight 304.33
_chemical_name_systematic
;
Bis(5-phenyltetrazol-2-yl)methane
;
_space_group_IT_number 14
_symmetry_cell_setting monoclinic
_symmetry_space_group_name_Hall '-P 2yn'
_symmetry_space_group_name_H-M 'P 1 21/n 1'
_atom_sites_solution_hydrogens difmap
_atom_sites_solution_primary direct
_atom_sites_solution_secondary difmap
_audit_creation_method SHELXL97
_cell_angle_alpha 90
_cell_angle_beta 100.16(2)
_cell_angle_gamma 90
_cell_formula_units_Z 4
_cell_length_a 11.053(2)
_cell_length_b 7.409(2)
_cell_length_c 17.956(4)
_cell_measurement_reflns_used 25
_cell_measurement_temperature 293(2)
_cell_measurement_theta_max 21.8
_cell_measurement_theta_min 17.5
_cell_volume 1447.4(6)
_computing_cell_refinement 'R3m Software'
_computing_data_collection 'R3m Software (Nicolet, 1980)'
_computing_data_reduction 'R3m Software'
_computing_molecular_graphics 'ORTEP-3 for Windows (Farrugia, 1997) and PLATON (Spek, 1999)'
_computing_publication_material SHELXL97
_computing_structure_refinement 'SHELXL97 (Sheldrick, 1997)'
_computing_structure_solution 'SIR97 (Altomare et al., 1999)'
_diffrn_ambient_temperature 293(2)
_diffrn_measured_fraction_theta_full 0.999
_diffrn_measured_fraction_theta_max 0.999
_diffrn_measurement_device_type 'Nicolet R3m four-circle'
_diffrn_measurement_method \w/2\q
_diffrn_radiation_monochromator graphite
_diffrn_radiation_source 'fine-focus sealed tube'
_diffrn_radiation_type MoK\a
_diffrn_radiation_wavelength 0.71069
_diffrn_reflns_av_R_equivalents 0.015
_diffrn_reflns_av_sigmaI/netI 0.024
_diffrn_reflns_limit_h_max 15
_diffrn_reflns_limit_h_min 0
_diffrn_reflns_limit_k_max 10
_diffrn_reflns_limit_k_min 0
_diffrn_reflns_limit_l_max 24
_diffrn_reflns_limit_l_min -25
_diffrn_reflns_number 4606
_diffrn_reflns_theta_full 30.06
_diffrn_reflns_theta_max 30.06
_diffrn_reflns_theta_min 2.30
_diffrn_standards_decay_% none
_diffrn_standards_interval_count 100
_diffrn_standards_number 3
_exptl_absorpt_coefficient_mu 0.093
_exptl_absorpt_correction_type none
_exptl_crystal_colour colourless
_exptl_crystal_density_diffrn 1.397
_exptl_crystal_density_meas ?
_exptl_crystal_density_method 'not measured'
_exptl_crystal_description prism
_exptl_crystal_F_000 632
_exptl_crystal_size_max 0.50
_exptl_crystal_size_mid 0.45
_exptl_crystal_size_min 0.40
_refine_diff_density_max 0.19
_refine_diff_density_min -0.21
_refine_ls_extinction_method none
_refine_ls_goodness_of_fit_ref 1.043
_refine_ls_hydrogen_treatment refall
_refine_ls_matrix_type full
_refine_ls_number_parameters 256
_refine_ls_number_reflns 4258
_refine_ls_number_restraints 0
_refine_ls_restrained_S_all 1.043
_refine_ls_R_factor_all 0.058
_refine_ls_R_factor_gt 0.041
_refine_ls_shift/su_max <0.001
_refine_ls_shift/su_mean 0.000
_refine_ls_structure_factor_coef Fsqd
_refine_ls_weighting_details 'calc w = 1/[\s^2^(Fo^2^)+(0.0693P)^2^+0.0755P] where P=(Fo^2^+2Fc^2^)/3'
_refine_ls_weighting_scheme calc
_refine_ls_wR_factor_gt 0.113
_refine_ls_wR_factor_ref 0.126
_reflns_number_gt 3025
_reflns_number_total 4258
_reflns_threshold_expression I>2\s(I)
_cod_data_source_file av1109.cif
_cod_data_source_block I
_cod_depositor_comments
;
The following automatic conversions were performed:

'_exptl_crystal_density_meas' value 'not measured' was changed to '?'
- the value is perceived as not measured.

Automatic conversion script
Id: cif_fix_values 3008 2015-01-20 13:52:24Z robertas 
;
_cod_original_sg_symbol_H-M 'P 21/n'
_cod_database_code 2012782
_cod_database_fobs_code 2012782

loop_
_symmetry_equiv_pos_as_xyz
'x, y, z'
'-x+1/2, y+1/2, -z+1/2'
'-x, -y, -z'
'x-1/2, -y-1/2, z-1/2'

loop_
_atom_site_label
_atom_site_fract_x
_atom_site_fract_y
_atom_site_fract_z
_atom_site_U_iso_or_equiv
_atom_site_adp_type
_atom_site_calc_flag
_atom_site_refinement_flags
_atom_site_occupancy
_atom_site_disorder_assembly
_atom_site_disorder_group
_atom_site_type_symbol
C1 0.12733(11) 0.45902(17) -0.09593(8) 0.0477(3) Uani d . 1 . . C
H1A 0.1173(12) 0.518(2) -0.1466(8) 0.053(4) Uiso d . 1 . . H
H1B 0.1127(13) 0.542(2) -0.0542(9) 0.057(4) Uiso d . 1 . . H
N1A 0.31064(9) 0.35311(14) -0.01017(5) 0.0437(2) Uani d . 1 . . N
N2A 0.25352(9) 0.39768(14) -0.07944(5) 0.0435(2) Uani d . 1 . . N
N3A 0.32068(10) 0.37400(16) -0.13275(6) 0.0519(3) Uani d . 1 . . N
N4A 0.42708(10) 0.31252(16) -0.09787(6) 0.0516(3) Uani d . 1 . . N
C5A 0.41962(10) 0.30024(15) -0.02336(6) 0.0402(2) Uani d . 1 . . C
C6A 0.52024(10) 0.23768(15) 0.03519(7) 0.0415(2) Uani d . 1 . . C
C7A 0.50769(12) 0.2363(2) 0.11072(7) 0.0512(3) Uani d . 1 . . C
H7A 0.4346(15) 0.278(2) 0.1254(9) 0.062(4) Uiso d . 1 . . H
C8A 0.60299(14) 0.1781(2) 0.16584(8) 0.0595(3) Uani d . 1 . . C
H8A 0.5926(15) 0.185(2) 0.2179(10) 0.065(4) Uiso d . 1 . . H
C9A 0.71158(13) 0.1187(2) 0.14608(9) 0.0584(3) Uani d . 1 . . C
H9A 0.7806(16) 0.070(2) 0.1858(10) 0.076(5) Uiso d . 1 . . H
C10A 0.72538(12) 0.1201(2) 0.07121(9) 0.0565(3) Uani d . 1 . . C
H10A 0.8000(15) 0.081(2) 0.0555(9) 0.071(5) Uiso d . 1 . . H
C11A 0.63074(12) 0.17982(17) 0.01598(8) 0.0491(3) Uani d . 1 . . C
H11A 0.6419(15) 0.184(2) -0.0358(10) 0.067(5) Uiso d . 1 . . H
N1B 0.03684(9) 0.17582(13) -0.14913(5) 0.0428(2) Uani d . 1 . . N
N2B 0.04398(9) 0.30665(13) -0.09793(5) 0.0427(2) Uani d . 1 . . N
N3B -0.02780(11) 0.28286(16) -0.04728(6) 0.0531(3) Uani d . 1 . . N
N4B -0.08581(11) 0.13010(16) -0.06540(6) 0.0531(3) Uani d . 1 . . N
C5B -0.04471(9) 0.06613(16) -0.12719(6) 0.0397(2) Uani d . 1 . . C
C6B -0.08221(9) -0.10783(16) -0.16309(6) 0.0397(2) Uani d . 1 . . C
C7B -0.04800(11) -0.15581(18) -0.23142(7) 0.0458(3) Uani d . 1 . . C
H7B -0.0021(13) -0.075(2) -0.2564(9) 0.059(4) Uiso d . 1 . . H
C8B -0.08235(12) -0.32230(19) -0.26353(7) 0.0528(3) Uani d . 1 . . C
H8B -0.0555(15) -0.356(2) -0.3121(9) 0.066(4) Uiso d . 1 . . H
C9B -0.15069(12) -0.4402(2) -0.22802(8) 0.0538(3) Uani d . 1 . . C
H9B -0.1710(15) -0.556(2) -0.2488(10) 0.075(5) Uiso d . 1 . . H
C10B -0.18588(12) -0.39208(19) -0.16055(8) 0.0522(3) Uani d . 1 . . C
H10B -0.2349(15) -0.471(2) -0.1343(9) 0.070(5) Uiso d . 1 . . H
C11B -0.15178(11) -0.22668(18) -0.12797(7) 0.0458(3) Uani d . 1 . . C
H11B -0.1763(12) -0.1904(19) -0.0810(8) 0.050(4) Uiso d . 1 . . H

loop_
_atom_site_aniso_label
_atom_site_aniso_U_11
_atom_site_aniso_U_22
_atom_site_aniso_U_33
_atom_site_aniso_U_12
_atom_site_aniso_U_13
_atom_site_aniso_U_23
C1 0.0459(6) 0.0418(6) 0.0534(7) 0.0008(5) 0.0027(5) -0.0002(5)
N1A 0.0429(5) 0.0460(5) 0.0419(5) -0.0017(4) 0.0068(4) 0.0000(4)
N2A 0.0446(5) 0.0434(5) 0.0418(5) -0.0029(4) 0.0058(4) -0.0002(4)
N3A 0.0537(6) 0.0587(6) 0.0439(5) -0.0031(5) 0.0105(4) 0.0011(5)
N4A 0.0494(6) 0.0613(7) 0.0459(5) -0.0016(5) 0.0129(4) -0.0004(5)
C5A 0.0422(6) 0.0364(5) 0.0434(5) -0.0054(4) 0.0112(4) -0.0016(4)
C6A 0.0400(5) 0.0362(5) 0.0485(6) -0.0039(4) 0.0086(4) -0.0005(4)
C7A 0.0456(6) 0.0580(7) 0.0516(7) 0.0026(6) 0.0127(5) 0.0030(6)
C8A 0.0613(8) 0.0669(9) 0.0499(7) 0.0007(7) 0.0091(6) 0.0081(6)
C9A 0.0500(7) 0.0572(8) 0.0648(8) 0.0010(6) 0.0008(6) 0.0099(6)
C10A 0.0432(6) 0.0555(8) 0.0712(9) 0.0033(6) 0.0112(6) 0.0026(6)
C11A 0.0464(6) 0.0486(7) 0.0540(7) -0.0013(5) 0.0132(5) -0.0019(5)
N1B 0.0413(5) 0.0447(5) 0.0428(5) -0.0008(4) 0.0087(4) -0.0023(4)
N2B 0.0407(5) 0.0432(5) 0.0434(5) 0.0027(4) 0.0054(4) -0.0023(4)
N3B 0.0567(6) 0.0559(6) 0.0488(6) 0.0000(5) 0.0147(5) -0.0071(5)
N4B 0.0570(6) 0.0570(6) 0.0489(6) -0.0049(5) 0.0197(5) -0.0072(5)
C5B 0.0346(5) 0.0463(6) 0.0379(5) 0.0032(4) 0.0054(4) 0.0027(4)
C6B 0.0326(5) 0.0460(6) 0.0395(5) 0.0008(4) 0.0030(4) 0.0018(4)
C7B 0.0414(6) 0.0535(7) 0.0428(6) -0.0014(5) 0.0085(5) 0.0007(5)
C8B 0.0504(7) 0.0606(8) 0.0466(6) 0.0002(6) 0.0065(5) -0.0091(6)
C9B 0.0460(6) 0.0518(7) 0.0592(8) -0.0037(5) -0.0028(5) -0.0075(6)
C10B 0.0425(6) 0.0528(7) 0.0592(7) -0.0071(5) 0.0033(5) 0.0065(6)
C11B 0.0408(5) 0.0543(7) 0.0423(6) -0.0017(5) 0.0077(4) 0.0040(5)

loop_
_atom_type_symbol
_atom_type_description
_atom_type_scat_dispersion_real
_atom_type_scat_dispersion_imag
_atom_type_scat_source
C C 0.0033 0.0016 'International Tables Vol C Tables 4.2.6.8 and 6.1.1.4'
H H 0.0000 0.0000 'International Tables Vol C Tables 4.2.6.8 and 6.1.1.4'
N N 0.0061 0.0033 'International Tables Vol C Tables 4.2.6.8 and 6.1.1.4'

loop_
_geom_angle_atom_site_label_1
_geom_angle_atom_site_label_2
_geom_angle_atom_site_label_3
_geom_angle
_geom_angle_publ_flag
N2A C1 N2B 110.18(10) yes
N2A C1 H1A 105.8(8) ?
N2B C1 H1A 110.4(8) ?
N2A C1 H1B 108.4(9) ?
N2B C1 H1B 108.0(8) ?
H1A C1 H1B 114.0(12) ?
C5A N1A N2A 101.65(10) yes
N3A N2A N1A 114.11(10) yes
N3A N2A C1 122.51(10) ?
N1A N2A C1 123.32(10) ?
N4A N3A N2A 105.71(10) yes
N3A N4A C5A 106.75(10) yes
N1A C5A N4A 111.77(10) yes
N1A C5A C6A 124.30(10) ?
N4A C5A C6A 123.92(10) ?
C7A C6A C11A 118.86(12) ?
C7A C6A C5A 120.66(11) ?
C11A C6A C5A 120.48(11) ?
C8A C7A C6A 120.51(12) ?
C8A C7A H7A 119.0(10) ?
C6A C7A H7A 120.5(10) ?
C7A C8A C9A 120.16(14) ?
C7A C8A H8A 118.2(10) ?
C9A C8A H8A 121.6(10) ?
C10A C9A C8A 119.88(13) ?
C10A C9A H9A 119.3(9) ?
C8A C9A H9A 120.8(9) ?
C9A C10A C11A 120.14(13) ?
C9A C10A H10A 122.1(10) ?
C11A C10A H10A 117.7(10) ?
C10A C11A C6A 120.43(13) ?
C10A C11A H11A 119.6(10) ?
C6A C11A H11A 119.9(10) ?
C5B N1B N2B 101.67(9) yes
N3B N2B N1B 114.19(10) yes
N3B N2B C1 122.82(10) ?
N1B N2B C1 122.94(10) ?
N4B N3B N2B 105.72(10) yes
N3B N4B C5B 106.53(10) yes
N1B C5B N4B 111.88(11) yes
N1B C5B C6B 124.23(10) ?
N4B C5B C6B 123.83(10) ?
C11B C6B C7B 119.71(11) ?
C11B C6B C5B 119.51(10) ?
C7B C6B C5B 120.78(10) ?
C8B C7B C6B 119.79(12) ?
C8B C7B H7B 119.8(9) ?
C6B C7B H7B 120.4(9) ?
C9B C8B C7B 120.16(12) ?
C9B C8B H8B 121.1(10) ?
C7B C8B H8B 118.7(10) ?
C8B C9B C10B 120.16(13) ?
C8B C9B H9B 120.1(10) ?
C10B C9B H9B 119.7(10) ?
C11B C10B C9B 120.12(12) ?
C11B C10B H10B 117.4(10) ?
C9B C10B H10B 122.5(10) ?
C10B C11B C6B 120.06(12) ?
C10B C11B H11B 121.2(8) ?
C6B C11B H11B 118.7(8) ?

loop_
_geom_bond_atom_site_label_1
_geom_bond_atom_site_label_2
_geom_bond_site_symmetry_2
_geom_bond_distance
_geom_bond_publ_flag
C1 N2A . 1.4470(16) yes
C1 N2B . 1.4535(16) yes
C1 H1A . 0.997(15) ?
C1 H1B . 1.003(15) ?
N1A C5A . 1.3271(15) yes
N1A N2A . 1.3333(14) yes
N2A N3A . 1.3223(14) yes
N3A N4A . 1.3127(16) yes
N4A C5A . 1.3579(15) yes
C5A C6A . 1.4645(17) yes
C6A C7A . 1.3873(17) ?
C6A C11A . 1.3939(17) ?
C7A C8A . 1.3812(19) ?
C7A H7A . 0.945(16) ?
C8A C9A . 1.382(2) ?
C8A H8A . 0.964(16) ?
C9A C10A . 1.379(2) ?
C9A H9A . 1.014(19) ?
C10A C11A . 1.3812(19) ?
C10A H10A . 0.961(16) ?
C11A H11A . 0.959(17) ?
N1B C5B . 1.3242(15) yes
N1B N2B . 1.3287(13) yes
N2B N3B . 1.3200(15) yes
N3B N4B . 1.3131(16) yes
N4B C5B . 1.3564(15) yes
C5B C6B . 1.4677(16) yes
C6B C11B . 1.3913(16) ?
C6B C7B . 1.3922(16) ?
C7B C8B . 1.3860(19) ?
C7B H7B . 0.949(15) ?
C8B C9B . 1.382(2) ?
C8B H8B . 1.001(16) ?
C9B C10B . 1.383(2) ?
C9B H9B . 0.946(18) ?
C10B C11B . 1.3813(19) ?
C10B H10B . 0.973(17) ?
C11B H11B . 0.968(14) ?

loop_
_geom_hbond_atom_site_label_D
_geom_hbond_atom_site_label_H
_geom_hbond_atom_site_label_A
_geom_hbond_site_symmetry_A
_geom_hbond_distance_DH
_geom_hbond_distance_HA
_geom_hbond_distance_DA
_geom_hbond_angle_DHA
C1 H1B N3B 3_565 1.003(15) 2.548(15) 3.5324(18) 166.9(12)
C10A H10A CgTz 3_655 0.961(16) 3.116(16) 3.9153(18) 141.6(12)
C9B H9B CgBz 2_444 0.946(18) 2.877(16) 3.6548(18) 140.1(13)

loop_
_geom_torsion_atom_site_label_1
_geom_torsion_atom_site_label_2
_geom_torsion_atom_site_label_3
_geom_torsion_atom_site_label_4
_geom_torsion
C5A N1A N2A N3A 0.36(13)
C5A N1A N2A C1 177.73(10)
N2B C1 N2A N3A 99.30(13)
N2B C1 N2A N1A -77.85(14)
N1A N2A N3A N4A -0.46(14)
C1 N2A N3A N4A -177.85(11)
N2A N3A N4A C5A 0.35(14)
N2A N1A C5A N4A -0.12(13)
N2A N1A C5A C6A 179.37(10)
N3A N4A C5A N1A -0.15(14)
N3A N4A C5A C6A -179.64(11)
N1A C5A C6A C7A -2.31(18)
N4A C5A C6A C7A 177.13(12)
N1A C5A C6A C11A 178.22(11)
N4A C5A C6A C11A -2.35(17)
C11A C6A C7A C8A -0.2(2)
C5A C6A C7A C8A -179.67(12)
C6A C7A C8A C9A -0.7(2)
C7A C8A C9A C10A 0.9(2)
C8A C9A C10A C11A -0.3(2)
C9A C10A C11A C6A -0.6(2)
C7A C6A C11A C10A 0.80(19)
C5A C6A C11A C10A -179.71(12)
C5B N1B N2B N3B -0.21(13)
C5B N1B N2B C1 177.35(10)
N2A C1 N2B N3B 112.74(13)
N2A C1 N2B N1B -64.61(14)
N1B N2B N3B N4B -0.23(14)
C1 N2B N3B N4B -177.79(11)
N2B N3B N4B C5B 0.56(14)
N2B N1B C5B N4B 0.58(13)
N2B N1B C5B C6B -176.81(10)
N3B N4B C5B N1B -0.75(14)
N3B N4B C5B C6B 176.65(10)
N1B C5B C6B C11B 168.85(11)
N4B C5B C6B C11B -8.23(17)
N1B C5B C6B C7B -10.54(17)
N4B C5B C6B C7B 172.38(11)
C11B C6B C7B C8B -0.69(17)
C5B C6B C7B C8B 178.70(11)
C6B C7B C8B C9B 0.21(19)
C7B C8B C9B C10B 0.5(2)
C8B C9B C10B C11B -0.7(2)
C9B C10B C11B C6B 0.18(19)
C7B C6B C11B C10B 0.49(17)
C5B C6B C11B C10B -178.90(11)

loop_
_cod_related_entry_id
_cod_related_entry_database
_cod_related_entry_code
1 ChemSpider 3732892
